data_9015975
loop_
_publ_author_name
'Effenberger, H.'
'Pertlik, F.'

_publ_section_title
;
 Four monazite type structures: comparison of SrCrO4, SrSeO4,
 PbCrO4 (crocoite), and PbSeO4
;
_journal_coden_ASTM ZEKRDZ
_journal_name_full 'Zeitschrift f\"ur Kristallographie'
_journal_page_first 75
_journal_page_last 83
_journal_paper_doi 10.1524/zkri.1986.176.12.75
_journal_volume 176
_journal_year 1986
_chemical_compound_source 'Dundas, Tasmania'
_chemical_formula_sum 'Cr O4 Pb'
_chemical_name_mineral Crocoite
_space_group_crystal_system monoclinic
_space_group_IT_number 14
_space_group_name_Hall '-P 2yn'
_space_group_name_H-M_alt 'P 1 21/n 1'
_cell_angle_alpha 90
_cell_angle_beta 102.43
_cell_angle_gamma 90
_cell_formula_units_Z 4
_cell_length_a 7.127
_cell_length_b 7.438
_cell_length_c 6.799
_cell_volume 351.971
_exptl_crystal_density_diffrn 6.099
_cod_original_formula_sum 'Pb Cr O4'
_cod_database_code 9015975

loop_
_space_group_symop_id
_space_group_symop_operation_xyz
1 x,y,z
2 1/2+x,1/2-y,1/2+z
3 1/2-x,1/2+y,1/2-z
4 -x,-y,-z

loop_
_atom_site_aniso_label
_atom_site_aniso_U_11
_atom_site_aniso_U_22
_atom_site_aniso_U_33
_atom_site_aniso_U_12
_atom_site_aniso_U_13
_atom_site_aniso_U_23
Pb 0.01840 0.01630 0.01520 -0.00160 0.00520 -0.00110
Cr 0.00930 0.00920 0.00880 -0.00070 0.00270 -0.00140
O1 0.03100 0.01800 0.01900 0.00300 0.00600 0.00400
O2 0.01700 0.01700 0.02400 0.00100 0.00900 -0.00600
O3 0.01800 0.02000 0.02200 -0.00500 -0.00300 -0.00100
O4 0.01000 0.02900 0.01900 -0.00100 0.00600 -0.00200

loop_
_atom_site_label
_atom_site_fract_x
_atom_site_fract_y
_atom_site_fract_z
Pb 0.22130 0.14545 0.39692
Cr 0.20107 0.16364 0.88184
O1 0.25380 0.00420 0.05740
O2 0.12450 0.34250 0.98900
O3 0.02950 0.09990 0.68580
O4 0.38590 0.21410 0.78190

loop_
_cod_related_entry_id
_cod_related_entry_database
_cod_related_entry_code
1 AMCSD 0019487
